data_7021414
loop_
_publ_author_name
'Qi, Ming-Li'
'Yu, Kai'
'Su, Zhan-Hua'
'Wang, Chun-Xiao'
'Wang, Chun-Mei'
'Zhou, Bai-Bin'
'Zhu, Chun-Cheng'

_publ_section_title
;
 Three new three-dimensional organic-inorganic hybrid compounds based on
 PMo12O40(n-) (n = 3 or 4) polyanions and Cu(I)-pyrazine/Cu(I)-pyrazine-Cl
 porous coordination polymers.
;
_journal_issue 21
_journal_name_full 'Dalton transactions (Cambridge, England : 2003)'
_journal_page_first 7586
_journal_page_last 7594
_journal_paper_doi 10.1039/c3dt50271f
_journal_volume 42
_journal_year 2013
_chemical_formula_moiety 'C12 H12 Cu3 Mo12 N6 O44 P'
_chemical_formula_sum 'C12 H12 Cu3 Mo12 N6 O44 P'
_chemical_formula_weight 2317.18
_chemical_name_systematic
;
?
;
_space_group_IT_number 230
_symmetry_cell_setting cubic
_symmetry_space_group_name_Hall '-I 4bd 2c 3'
_symmetry_space_group_name_H-M 'I a -3 d'
_atom_sites_solution_primary direct
_atom_sites_solution_secondary difmap
_audit_creation_method SHELXL-97
_cell_angle_alpha 90.00
_cell_angle_beta 90.00
_cell_angle_gamma 90.00
_cell_formula_units_Z 16
_cell_length_a 26.0634(5)
_cell_length_b 26.0634(5)
_cell_length_c 26.0634(5)
_cell_measurement_reflns_used 7900
_cell_measurement_temperature 273(2)
_cell_measurement_theta_max 27.90
_cell_measurement_theta_min 2.92
_cell_volume 17704.9(6)
_computing_cell_refinement 'Bruker SMART'
_computing_data_collection 'Bruker SMART'
_computing_data_reduction 'Bruker SAINT'
_computing_molecular_graphics 'Bruker SHELXTL'
_computing_publication_material 'Bruker SHELXTL'
_computing_structure_refinement 'SHELXL-97 (Sheldrick, 1997)'
_computing_structure_solution 'SHELXS-97 (Sheldrick, 1990)'
_diffrn_ambient_temperature 273(2)
_diffrn_measured_fraction_theta_full 0.999
_diffrn_measured_fraction_theta_max 0.999
_diffrn_measurement_device_type 'CCD area detector'
_diffrn_measurement_method 'phi and omega scans'
_diffrn_radiation_monochromator graphite
_diffrn_radiation_source 'fine-focus sealed tube'
_diffrn_radiation_type MoK\a
_diffrn_radiation_wavelength 0.71073
_diffrn_reflns_av_R_equivalents 0.0292
_diffrn_reflns_av_sigmaI/netI 0.0075
_diffrn_reflns_limit_h_max 34
_diffrn_reflns_limit_h_min -34
_diffrn_reflns_limit_k_max 34
_diffrn_reflns_limit_k_min -34
_diffrn_reflns_limit_l_max 34
_diffrn_reflns_limit_l_min -34
_diffrn_reflns_number 61447
_diffrn_reflns_theta_full 28.31
_diffrn_reflns_theta_max 28.31
_diffrn_reflns_theta_min 2.92
_exptl_absorpt_coefficient_mu 4.848
_exptl_absorpt_correction_type none
_exptl_crystal_colour translucent
_exptl_crystal_density_diffrn 3.477
_exptl_crystal_density_meas 3.477
_exptl_crystal_density_method 'not measured'
_exptl_crystal_description block
_exptl_crystal_F_000 17344
_exptl_crystal_size_max 0.32
_exptl_crystal_size_mid 0.32
_exptl_crystal_size_min 0.30
_refine_diff_density_max 2.176
_refine_diff_density_min -1.628
_refine_diff_density_rms 0.226
_refine_ls_extinction_method none
_refine_ls_goodness_of_fit_ref 1.174
_refine_ls_hydrogen_treatment constr
_refine_ls_matrix_type full
_refine_ls_number_parameters 119
_refine_ls_number_reflns 1848
_refine_ls_number_restraints 0
_refine_ls_restrained_S_all 1.174
_refine_ls_R_factor_all 0.0625
_refine_ls_R_factor_gt 0.0611
_refine_ls_shift/su_max 0.001
_refine_ls_shift/su_mean 0.000
_refine_ls_structure_factor_coef Fsqd
_refine_ls_weighting_details 'calc w=1/[\s^2^(Fo^2^)+(0.0514P)^2^+803.9380P] where P=(Fo^2^+2Fc^2^)/3'
_refine_ls_weighting_scheme calc
_refine_ls_wR_factor_gt 0.1544
_refine_ls_wR_factor_ref 0.1554
_reflns_number_gt 1781
_reflns_number_total 1845
_reflns_threshold_expression >2sigma(I)
_cod_data_source_file c3dt50271f.txt
_cod_data_source_block q3187_0m
_cod_depositor_comments
;
The following automatic conversions were performed:

'_symmetry_cell_setting' value 'Cubic' changed to 'cubic' according
to /home/saulius/struct/CIF-dictionaries/cif_core.dic dictionary
named 'cif_core.dic' version 2.4.2 from 2011-04-26.

Automatic conversion script
Id: cif_fix_values 1891 2012-01-12 08:04:46Z andrius 
;
_cod_original_cell_volume 17704.9(10)
_cod_database_code 7021414

loop_
_symmetry_equiv_pos_as_xyz
'x, y, z'
'-x+1/2, -y, z+1/2'
'-x, y+1/2, -z+1/2'
'x+1/2, -y+1/2, -z'
'z, x, y'
'z+1/2, -x+1/2, -y'
'-z+1/2, -x, y+1/2'
'-z, x+1/2, -y+1/2'
'y, z, x'
'-y, z+1/2, -x+1/2'
'y+1/2, -z+1/2, -x'
'-y+1/2, -z, x+1/2'
'y+3/4, x+1/4, -z+1/4'
'-y+3/4, -x+3/4, -z+3/4'
'y+1/4, -x+1/4, z+3/4'
'-y+1/4, x+3/4, z+1/4'
'x+3/4, z+1/4, -y+1/4'
'-x+1/4, z+3/4, y+1/4'
'-x+3/4, -z+3/4, -y+3/4'
'x+1/4, -z+1/4, y+3/4'
'z+3/4, y+1/4, -x+1/4'
'z+1/4, -y+1/4, x+3/4'
'-z+1/4, y+3/4, x+1/4'
'-z+3/4, -y+3/4, -x+3/4'
'x+1/2, y+1/2, z+1/2'
'-x+1, -y+1/2, z+1'
'-x+1/2, y+1, -z+1'
'x+1, -y+1, -z+1/2'
'z+1/2, x+1/2, y+1/2'
'z+1, -x+1, -y+1/2'
'-z+1, -x+1/2, y+1'
'-z+1/2, x+1, -y+1'
'y+1/2, z+1/2, x+1/2'
'-y+1/2, z+1, -x+1'
'y+1, -z+1, -x+1/2'
'-y+1, -z+1/2, x+1'
'y+5/4, x+3/4, -z+3/4'
'-y+5/4, -x+5/4, -z+5/4'
'y+3/4, -x+3/4, z+5/4'
'-y+3/4, x+5/4, z+3/4'
'x+5/4, z+3/4, -y+3/4'
'-x+3/4, z+5/4, y+3/4'
'-x+5/4, -z+5/4, -y+5/4'
'x+3/4, -z+3/4, y+5/4'
'z+5/4, y+3/4, -x+3/4'
'z+3/4, -y+3/4, x+5/4'
'-z+3/4, y+5/4, x+3/4'
'-z+5/4, -y+5/4, -x+5/4'
'-x, -y, -z'
'x-1/2, y, -z-1/2'
'x, -y-1/2, z-1/2'
'-x-1/2, y-1/2, z'
'-z, -x, -y'
'-z-1/2, x-1/2, y'
'z-1/2, x, -y-1/2'
'z, -x-1/2, y-1/2'
'-y, -z, -x'
'y, -z-1/2, x-1/2'
'-y-1/2, z-1/2, x'
'y-1/2, z, -x-1/2'
'-y-3/4, -x-1/4, z-1/4'
'y-3/4, x-3/4, z-3/4'
'-y-1/4, x-1/4, -z-3/4'
'y-1/4, -x-3/4, -z-1/4'
'-x-3/4, -z-1/4, y-1/4'
'x-1/4, -z-3/4, -y-1/4'
'x-3/4, z-3/4, y-3/4'
'-x-1/4, z-1/4, -y-3/4'
'-z-3/4, -y-1/4, x-1/4'
'-z-1/4, y-1/4, -x-3/4'
'z-1/4, -y-3/4, -x-1/4'
'z-3/4, y-3/4, x-3/4'
'-x+1/2, -y+1/2, -z+1/2'
'x, y+1/2, -z'
'x+1/2, -y, z'
'-x, y, z+1/2'
'-z+1/2, -x+1/2, -y+1/2'
'-z, x, y+1/2'
'z, x+1/2, -y'
'z+1/2, -x, y'
'-y+1/2, -z+1/2, -x+1/2'
'y+1/2, -z, x'
'-y, z, x+1/2'
'y, z+1/2, -x'
'-y-1/4, -x+1/4, z+1/4'
'y-1/4, x-1/4, z-1/4'
'-y+1/4, x+1/4, -z-1/4'
'y+1/4, -x-1/4, -z+1/4'
'-x-1/4, -z+1/4, y+1/4'
'x+1/4, -z-1/4, -y+1/4'
'x-1/4, z-1/4, y-1/4'
'-x+1/4, z+1/4, -y-1/4'
'-z-1/4, -y+1/4, x+1/4'
'-z+1/4, y+1/4, -x-1/4'
'z+1/4, -y-1/4, -x+1/4'
'z-1/4, y-1/4, x-1/4'

loop_
_atom_site_label
_atom_site_type_symbol
_atom_site_fract_x
_atom_site_fract_y
_atom_site_fract_z
_atom_site_U_iso_or_equiv
_atom_site_adp_type
_atom_site_occupancy
_atom_site_symmetry_multiplicity
_atom_site_calc_flag
_atom_site_refinement_flags
O3 O 0.3988(4) 0.9027(4) -0.0150(3) 0.067(3) Uani 1 1 d .
O5 O 0.4407(4) 0.8974(4) 0.0751(3) 0.068(3) Uani 1 1 d .
O4 O 0.4232(5) 1.1150(5) -0.0326(5) 0.103(5) Uani 1 1 d .
O1 O 0.3593(4) 0.9949(3) 0.0106(4) 0.066(3) Uani 1 1 d .
O6 O 0.4639(4) 1.0361(4) -0.0361(4) 0.077(5) Uani 1 3 d S
O2 O 0.3342(3) 0.9089(4) 0.0670(3) 0.067(3) Uani 1 1 d .
Mo1 Mo 0.38599(3) 0.93808(3) 0.04423(3) 0.0308(2) Uani 1 1 d .
Mo2 Mo 0.38037(3) 1.06462(3) -0.00861(4) 0.0380(3) Uani 1 1 d .
P3 P 0.5000 1.0000 0.0000 0.0191(8) Uani 1 6 d S
Cu1 Cu 0.2500 1.01006(16) 0.0000 0.0840(10) Uani 1 2 d S
O7 O 0.3225(3) 1.0911(3) -0.0111(3) 0.049(2) Uani 1 1 d .
O8 O 0.5283(5) 1.0511(5) -0.0061(5) 0.081(3) Uani 1 1 d .
N1 N 0.2464(4) 1.0079(4) 0.0728(3) 0.044(2) Uani 1 1 d .
C1 C 0.2754(5) 1.0384(5) 0.1011(4) 0.051(3) Uani 1 1 d .
H1 H 0.2969 1.0621 0.0854 0.061 Uiso 1 1 calc R
C2 C 0.2739(5) 1.0351(5) 0.1550(4) 0.052(3) Uani 1 1 d .
H2 H 0.2957 1.0553 0.1747 0.062 Uiso 1 1 calc R

loop_
_atom_site_aniso_label
_atom_site_aniso_U_11
_atom_site_aniso_U_22
_atom_site_aniso_U_33
_atom_site_aniso_U_23
_atom_site_aniso_U_13
_atom_site_aniso_U_12
O3 0.089(7) 0.084(7) 0.028(4) 0.009(4) 0.005(4) 0.059(6)
O5 0.084(7) 0.094(7) 0.027(4) -0.001(4) -0.001(4) 0.065(6)
O4 0.099(8) 0.113(9) 0.099(8) -0.075(7) 0.071(7) -0.077(8)
O1 0.098(7) 0.031(4) 0.071(6) -0.006(4) -0.057(5) 0.010(4)
O6 0.077(5) 0.077(5) 0.077(5) 0.005(6) -0.005(6) 0.005(6)
O2 0.048(5) 0.100(8) 0.054(5) 0.007(5) 0.006(4) -0.043(5)
Mo1 0.0237(4) 0.0287(4) 0.0400(5) 0.0074(3) 0.0040(3) -0.0003(3)
Mo2 0.0218(4) 0.0387(5) 0.0535(6) -0.0113(4) 0.0030(3) 0.0047(3)
P3 0.0191(8) 0.0191(8) 0.0191(8) 0.0000(10) 0.0000(10) 0.0000(10)
Cu1 0.0669(15) 0.171(3) 0.0139(8) 0.000 0.0056(9) 0.000
O7 0.039(4) 0.047(4) 0.061(5) 0.005(4) -0.016(4) 0.018(3)
O8 0.082(8) 0.095(9) 0.067(7) -0.003(6) 0.006(6) -0.014(6)
N1 0.049(5) 0.071(6) 0.013(3) -0.005(4) -0.001(3) 0.028(5)
C1 0.053(7) 0.079(8) 0.019(4) 0.000(5) 0.010(4) 0.019(6)
C2 0.079(8) 0.063(7) 0.014(4) -0.006(4) 0.001(5) 0.018(6)

loop_
_atom_type_symbol
_atom_type_description
_atom_type_scat_dispersion_real
_atom_type_scat_dispersion_imag
_atom_type_scat_source
C C 0.0033 0.0016 'International Tables Vol C Tables 4.2.6.8 and 6.1.1.4'
H H 0.0000 0.0000 'International Tables Vol C Tables 4.2.6.8 and 6.1.1.4'
N N 0.0061 0.0033 'International Tables Vol C Tables 4.2.6.8 and 6.1.1.4'
O O 0.0106 0.0060 'International Tables Vol C Tables 4.2.6.8 and 6.1.1.4'
P P 0.1023 0.0942 'International Tables Vol C Tables 4.2.6.8 and 6.1.1.4'
Cu Cu 0.3201 1.2651 'International Tables Vol C Tables 4.2.6.8 and 6.1.1.4'
Mo Mo -1.6832 0.6857 'International Tables Vol C Tables 4.2.6.8 and 6.1.1.4'

loop_
_geom_angle_atom_site_label_1
_geom_angle_atom_site_label_2
_geom_angle_atom_site_label_3
_geom_angle
_geom_angle_site_symmetry_1
_geom_angle_site_symmetry_3
Mo1 O3 Mo1 140.5(7) . 54_664
Mo2 O5 Mo1 140.4(6) 54_664 .
Mo2 O4 Mo2 137.7(8) . 6_566
Mo1 O1 Mo2 138.9(5) . .
P3 O6 Mo2 121.9(4) . 12_664
P3 O6 Mo2 121.9(4) . .
Mo2 O6 Mo2 94.7(5) 12_664 .
P3 O6 Mo2 121.9(4) . 6_566
Mo2 O6 Mo2 94.7(5) 12_664 6_566
Mo2 O6 Mo2 94.7(5) . 6_566
O2 Mo1 O3 102.7(5) . .
O2 Mo1 O1 103.2(5) . .
O3 Mo1 O1 94.1(4) . .
O2 Mo1 O5 101.4(5) . .
O3 Mo1 O5 86.6(3) . .
O1 Mo1 O5 154.5(5) . .
O2 Mo1 O3 101.2(5) . 60_566
O3 Mo1 O3 155.2(7) . 60_566
O1 Mo1 O3 86.8(3) . 60_566
O5 Mo1 O3 82.2(4) . 60_566
O2 Mo1 O8 159.5(5) . 12_664
O3 Mo1 O8 95.7(5) . 12_664
O1 Mo1 O8 66.0(4) . 12_664
O5 Mo1 O8 88.5(5) . 12_664
O3 Mo1 O8 62.0(4) 60_566 12_664
O2 Mo1 O8 159.3(5) . 49_675
O3 Mo1 O8 63.3(5) . 49_675
O1 Mo1 O8 93.4(5) . 49_675
O5 Mo1 O8 64.2(4) . 49_675
O3 Mo1 O8 91.9(5) 60_566 49_675
O8 Mo1 O8 40.7(5) 12_664 49_675
O7 Mo2 O4 104.0(6) . .
O7 Mo2 O5 101.2(5) . 60_566
O4 Mo2 O5 94.3(5) . 60_566
O7 Mo2 O1 98.1(4) . .
O4 Mo2 O1 157.0(6) . .
O5 Mo2 O1 87.7(4) 60_566 .
O7 Mo2 O4 101.4(6) . 12_664
O4 Mo2 O4 87.6(6) . 12_664
O5 Mo2 O4 156.2(6) 60_566 12_664
O1 Mo2 O4 81.6(5) . 12_664
O7 Mo2 O6 159.7(5) . .
O4 Mo2 O6 64.5(5) . .
O5 Mo2 O6 96.6(5) 60_566 .
O1 Mo2 O6 92.5(4) . .
O4 Mo2 O6 62.9(5) 12_664 .
O8 P3 O8 67.7(4) 54_664 12_664
O8 P3 O8 67.7(4) 54_664 .
O8 P3 O8 112.3(4) 12_664 .
O8 P3 O8 180.0(9) 54_664 6_566
O8 P3 O8 112.3(4) 12_664 6_566
O8 P3 O8 112.3(4) . 6_566
O8 P3 O8 112.3(4) 54_664 49_675
O8 P3 O8 67.7(4) 12_664 49_675
O8 P3 O8 180.0(8) . 49_675
O8 P3 O8 67.7(4) 6_566 49_675
O8 P3 O8 112.3(4) 54_664 60_566
O8 P3 O8 179.993(3) 12_664 60_566
O8 P3 O8 67.7(4) . 60_566
O8 P3 O8 67.7(4) 6_566 60_566
O8 P3 O8 112.3(4) 49_675 60_566
O8 P3 O6 106.5(5) 54_664 .
O8 P3 O6 73.5(5) 12_664 .
O8 P3 O6 73.5(5) . .
O8 P3 O6 73.5(5) 6_566 .
O8 P3 O6 106.5(5) 49_675 .
O8 P3 O6 106.5(5) 60_566 .
O8 P3 O6 73.5(5) 54_664 49_675
O8 P3 O6 106.5(5) 12_664 49_675
O8 P3 O6 106.5(5) . 49_675
O8 P3 O6 106.5(5) 6_566 49_675
O8 P3 O6 73.5(5) 49_675 49_675
O8 P3 O6 73.5(5) 60_566 49_675
O6 P3 O6 179.998(4) . 49_675
N1 Cu1 N1 176.7(7) . 27_544
P3 O8 O8 56.1(2) . 54_664
P3 O8 O8 56.2(2) . 60_566
O8 O8 O8 96.4(10) 54_664 60_566
P3 O8 Mo1 126.1(6) . 6_566
O8 O8 Mo1 70.0(6) 54_664 6_566
O8 O8 Mo1 140.5(10) 60_566 6_566
P3 O8 Mo1 125.3(7) . 49_675
O8 O8 Mo1 134.6(10) 54_664 49_675
O8 O8 Mo1 69.3(6) 60_566 49_675
Mo1 O8 Mo1 93.6(4) 6_566 49_675
C2 N1 C1 119.8(9) 38_554 .
C2 N1 Cu1 119.5(8) 38_554 .
C1 N1 Cu1 120.7(9) . .
N1 C1 C2 120.3(13) . .
N1 C2 C1 119.9(12) 38_554 .

loop_
_geom_bond_atom_site_label_1
_geom_bond_atom_site_label_2
_geom_bond_distance
_geom_bond_site_symmetry_2
O3 Mo1 1.830(8) .
O3 Mo1 1.972(9) 54_664
O5 Mo2 1.844(9) 54_664
O5 Mo1 1.952(8) .
O4 Mo2 1.833(10) .
O4 Mo2 1.967(10) 6_566
O1 Mo1 1.857(8) .
O1 Mo2 1.963(9) .
O6 P3 1.63(2) .
O6 Mo2 2.409(11) 12_664
O6 Mo2 2.409(11) .
O6 Mo2 2.410(11) 6_566
O2 Mo1 1.658(8) .
Mo1 O3 1.972(9) 60_566
Mo1 O8 2.448(12) 12_664
Mo1 O8 2.461(12) 49_675
Mo2 O7 1.659(7) .
Mo2 O5 1.844(9) 60_566
Mo2 O4 1.967(10) 12_664
P3 O8 1.532(12) 54_664
P3 O8 1.532(12) 12_664
P3 O8 1.532(12) .
P3 O8 1.532(12) 6_566
P3 O8 1.532(12) 49_675
P3 O8 1.532(12) 60_566
P3 O6 1.63(2) 49_675
Cu1 N1 1.902(7) .
Cu1 N1 1.902(7) 27_544
O8 O8 1.707(16) 54_664
O8 O8 1.707(16) 60_566
O8 Mo1 2.448(12) 6_566
O8 Mo1 2.461(12) 49_675
N1 C2 1.302(17) 38_554
N1 C1 1.321(17) .
C1 C2 1.408(13) .
C2 N1 1.302(17) 38_554
